data_7108769
loop_
_publ_author_name
'Qihui Chen'
'Feilong Jiang'
'Daqiang Yuan'
'Lian Chen'
'Guangxun Lyu'
'Maochun Hong'

_publ_section_title
;
 Anion-driven self-assembly: from discrete cages to infinite polycatenanes
 step by step
;
_journal_name_full Chem.Commun.
_journal_page_first 719
_journal_paper_doi 10.1039/c2cc36921d
_journal_volume 49
_journal_year 2013
_chemical_formula_sum 'C46.5 H42.5 Ag3 Cl4.5 N6 O24'
_chemical_formula_weight 1552.50
_chemical_name_systematic
;
?
;
_space_group_IT_number 135
_symmetry_cell_setting tetragonal
_symmetry_space_group_name_Hall '-P 4c 2ab'
_symmetry_space_group_name_H-M 'P 42/m b c'
_atom_sites_solution_hydrogens geom
_atom_sites_solution_primary direct
_atom_sites_solution_secondary difmap
_audit_creation_method SHELXL-97
_cell_angle_alpha 90.00
_cell_angle_beta 90.00
_cell_angle_gamma 90.00
_cell_formula_units_Z 8
_cell_length_a 23.153(4)
_cell_length_b 23.153(4)
_cell_length_c 23.880(6)
_cell_measurement_reflns_used 32885
_cell_measurement_temperature 298(2)
_cell_measurement_theta_max 27.6923
_cell_measurement_theta_min 2.1111
_cell_volume 12801(4)
_computing_cell_refinement 'CrystalClear (Rigaku Inc., 2008)'
_computing_data_collection 'CrystalClear (Rigaku Inc., 2008)'
_computing_data_reduction 'CrystalClear (Rigaku Inc., 2008)'
_computing_structure_refinement 'SHELXL-97 (Sheldrick, 1997)'
_computing_structure_solution 'SHELXS-97 (Sheldrick, 1990)'
_diffrn_ambient_temperature 298(2)
_diffrn_measured_fraction_theta_full 0.997
_diffrn_measured_fraction_theta_max 0.997
_diffrn_measurement_device_type 'Saturn724+ (2x2 bin mode)'
_diffrn_measurement_method CCD_Profile_fitting
_diffrn_radiation_monochromator Confocal
_diffrn_radiation_source 'fine-focus sealed tube'
_diffrn_radiation_type MoK\a
_diffrn_radiation_wavelength 0.71073
_diffrn_reflns_av_R_equivalents 0.0492
_diffrn_reflns_av_sigmaI/netI 0.0183
_diffrn_reflns_limit_h_max 30
_diffrn_reflns_limit_h_min -30
_diffrn_reflns_limit_k_max 30
_diffrn_reflns_limit_k_min -29
_diffrn_reflns_limit_l_max 30
_diffrn_reflns_limit_l_min -31
_diffrn_reflns_number 98593
_diffrn_reflns_theta_full 27.66
_diffrn_reflns_theta_max 27.66
_diffrn_reflns_theta_min 2.11
_exptl_absorpt_coefficient_mu 1.174
_exptl_absorpt_correction_T_max 0.7991
_exptl_absorpt_correction_T_min 0.7991
_exptl_absorpt_correction_type multi-scan
_exptl_absorpt_process_details 'CrystalClear (Rigaku Inc., 2008)'
_exptl_crystal_colour colorless
_exptl_crystal_density_diffrn 1.611
_exptl_crystal_density_method 'not measured'
_exptl_crystal_description prism
_exptl_crystal_F_000 6184
_exptl_crystal_size_max 0.20
_exptl_crystal_size_mid 0.20
_exptl_crystal_size_min 0.20
_platon_squeeze_details
;
0.5 CHCl3 molecule was removed by the SQUEEZE process
;
_refine_diff_density_max 0.846
_refine_diff_density_min -0.573
_refine_diff_density_rms 0.114
_refine_ls_extinction_method none
_refine_ls_goodness_of_fit_ref 1.090
_refine_ls_hydrogen_treatment constr
_refine_ls_matrix_type full
_refine_ls_number_parameters 402
_refine_ls_number_reflns 7644
_refine_ls_number_restraints 34
_refine_ls_restrained_S_all 1.092
_refine_ls_R_factor_all 0.0936
_refine_ls_R_factor_gt 0.0843
_refine_ls_shift/su_max 0.006
_refine_ls_shift/su_mean 0.000
_refine_ls_structure_factor_coef Fsqd
_refine_ls_weighting_details 'calc w=1/[\s^2^(Fo^2^)+(0.1163P)^2^+30.0000P] where P=(Fo^2^+2Fc^2^)/3'
_refine_ls_weighting_scheme calc
_refine_ls_wR_factor_gt 0.2361
_refine_ls_wR_factor_ref 0.2456
_reflns_number_gt 6958
_reflns_number_total 7644
_reflns_threshold_expression >2sigma(I)
_cod_data_source_file c2cc36921d.txt
_cod_data_source_block compound1
_cod_original_sg_symbol_H-M P42/mbc
_cod_original_formula_sum 'C46.50 H42.50 Ag3 Cl4.50 N6 O24'
_cod_database_code 7108769

loop_
_symmetry_equiv_pos_as_xyz
'x, y, z'
'-y, x, z+1/2'
'-x, -y, z'
'y, -x, z+1/2'
'x+1/2, -y+1/2, -z'
'-x+1/2, y+1/2, -z'
'y+1/2, x+1/2, -z+1/2'
'-y+1/2, -x+1/2, -z+1/2'
'-x, -y, -z'
'y, -x, -z-1/2'
'x, y, -z'
'-y, x, -z-1/2'
'-x-1/2, y-1/2, z'
'x-1/2, -y-1/2, z'
'-y-1/2, -x-1/2, z-1/2'
'y-1/2, x-1/2, z-1/2'

loop_
_atom_site_label
_atom_site_type_symbol
_atom_site_fract_x
_atom_site_fract_y
_atom_site_fract_z
_atom_site_U_iso_or_equiv
_atom_site_adp_type
_atom_site_occupancy
_atom_site_symmetry_multiplicity
_atom_site_calc_flag
_atom_site_refinement_flags
Ag1 Ag 0.05506(3) 0.12279(3) 0.0000 0.0703(2) Uani 1 2 d S
Ag2 Ag 0.20108(5) 0.07381(4) 0.0000 0.0981(4) Uani 1 2 d S
Ag3 Ag 0.0000 0.5000 0.33087(5) 0.1027(4) Uani 1 2 d S
Cl1 Cl -0.09391(10) 0.04759(9) 0.0000 0.0648(5) Uani 1 2 d S
Cl2 Cl 0.19035(12) 0.23763(12) 0.0000 0.0801(7) Uani 1 2 d S
Cl3 Cl 0.10084(11) 0.60084(11) 0.2500 0.1390(18) Uani 1 2 d SD
O1 O 0.2493(2) 0.00582(16) 0.28557(18) 0.0723(12) Uani 1 1 d .
O2 O 0.22990(19) 0.09959(16) 0.28645(15) 0.0621(10) Uani 1 1 d .
O3 O 0.0947(3) 0.0544(2) 0.2856(2) 0.114(2) Uani 1 1 d .
O4 O 0.11614(17) 0.14694(15) 0.28922(15) 0.0542(8) Uani 1 1 d .
O5 O 0.24022(19) 0.31341(18) 0.3065(2) 0.0802(14) Uani 1 1 d .
O6 O 0.17587(14) 0.25361(14) 0.34496(15) 0.0491(8) Uani 1 1 d .
O7 O -0.0924(6) -0.0139(4) 0.0000 0.146(4) Uani 1 2 d S
O8 O -0.1537(4) 0.0620(4) 0.0000 0.117(3) Uani 1 2 d S
O9 O -0.0686(4) 0.0697(5) -0.0458(4) 0.182(5) Uani 1 1 d .
O10 O 0.2432(7) 0.2063(8) 0.0000 0.213(8) Uani 1 2 d S
O11 O 0.1459(7) 0.1988(8) 0.0000 0.207(8) Uani 1 2 d S
O12 O 0.1920(6) 0.2650(6) 0.0485(5) 0.225(6) Uani 1 1 d .
O13 O 0.1345(12) 0.6309(12) 0.2091(11) 0.43(3) Uani 0.50 1 d PDU
O14 O 0.0747(7) 0.5495(6) 0.2305(8) 0.172(7) Uani 0.50 1 d PDU
O15 O 0.0562(5) 0.6396(6) 0.2711(7) 0.136(5) Uani 0.50 1 d PDU
O16 O 0.1384(9) 0.5904(10) 0.2969(8) 0.231(11) Uani 0.50 1 d PDU
N1 N 0.0619(2) 0.1208(2) 0.09019(19) 0.0559(10) Uani 1 1 d .
N2 N 0.2134(3) 0.0673(2) 0.0878(2) 0.0702(13) Uani 1 1 d .
N3 N 0.0657(3) 0.4353(2) 0.3363(3) 0.090(2) Uani 1 1 d .
C1 C 0.2107(4) 0.0168(3) 0.1138(3) 0.083(2) Uani 1 1 d .
H1 H 0.2017 -0.0157 0.0926 0.099 Uiso 1 1 calc R
C2 C 0.2202(4) 0.0097(3) 0.1685(3) 0.0741(18) Uani 1 1 d .
H2 H 0.2178 -0.0268 0.1847 0.089 Uiso 1 1 calc R
C3 C 0.2335(2) 0.0572(2) 0.2007(2) 0.0493(11) Uani 1 1 d .
C4 C 0.2359(3) 0.1092(3) 0.1746(3) 0.0718(17) Uani 1 1 d .
H4 H 0.2439 0.1424 0.1950 0.086 Uiso 1 1 calc R
C5 C 0.2266(3) 0.1124(3) 0.1188(3) 0.0740(18) Uani 1 1 d .
H5 H 0.2297 0.1483 0.1014 0.089 Uiso 1 1 calc R
C6 C 0.2398(2) 0.0499(2) 0.2619(2) 0.0508(11) Uani 1 1 d .
C7 C 0.2290(3) 0.1020(2) 0.3467(2) 0.0608(14) Uani 1 1 d .
H7A H 0.2679 0.1068 0.3612 0.073 Uiso 1 1 calc R
H7B H 0.2130 0.0666 0.3619 0.073 Uiso 1 1 calc R
C8 C 0.1919(2) 0.1531(2) 0.3631(2) 0.0487(11) Uani 1 1 d .
C9 C 0.1947(3) 0.1583(3) 0.4268(2) 0.0611(13) Uani 1 1 d .
H9A H 0.1689 0.1882 0.4391 0.092 Uiso 1 1 calc R
H9B H 0.2334 0.1678 0.4380 0.092 Uiso 1 1 calc R
H9C H 0.1836 0.1223 0.4435 0.092 Uiso 1 1 calc R
C10 C 0.1289(2) 0.1432(2) 0.3486(2) 0.0542(12) Uani 1 1 d .
H10A H 0.1176 0.1052 0.3620 0.065 Uiso 1 1 calc R
H10B H 0.1056 0.1714 0.3683 0.065 Uiso 1 1 calc R
C11 C 0.0978(3) 0.1007(2) 0.2635(2) 0.0554(12) Uani 1 1 d .
C12 C 0.08535(19) 0.1096(2) 0.2034(2) 0.0440(10) Uani 1 1 d .
C13 C 0.0644(2) 0.0637(2) 0.1724(2) 0.0567(13) Uani 1 1 d .
H13 H 0.0583 0.0279 0.1891 0.068 Uiso 1 1 calc R
C14 C 0.0529(3) 0.0716(3) 0.1172(2) 0.0594(13) Uani 1 1 d .
H14 H 0.0379 0.0407 0.0971 0.071 Uiso 1 1 calc R
C15 C 0.0812(3) 0.1649(3) 0.1207(2) 0.0631(14) Uani 1 1 d .
H15 H 0.0876 0.2001 0.1029 0.076 Uiso 1 1 calc R
C16 C 0.0922(3) 0.1611(2) 0.1767(2) 0.0617(14) Uani 1 1 d .
H16 H 0.1042 0.1935 0.1965 0.074 Uiso 1 1 calc R
C17 C 0.2151(2) 0.2068(2) 0.3343(2) 0.0489(11) Uani 1 1 d .
H17A H 0.2531 0.2162 0.3487 0.059 Uiso 1 1 calc R
H17B H 0.2183 0.2002 0.2943 0.059 Uiso 1 1 calc R
C18 C 0.1940(2) 0.3050(2) 0.3275(2) 0.0557(12) Uani 1 1 d .
C19 C 0.1493(2) 0.3502(2) 0.3332(3) 0.0570(12) Uani 1 1 d .
C20 C 0.0948(3) 0.3386(3) 0.3552(4) 0.089(2) Uani 1 1 d .
H20 H 0.0859 0.3024 0.3697 0.107 Uiso 1 1 calc R
C21 C 0.0546(3) 0.3823(4) 0.3548(5) 0.112(4) Uani 1 1 d .
H21 H 0.0177 0.3744 0.3682 0.135 Uiso 1 1 calc R
C22 C 0.1186(3) 0.4449(3) 0.3168(4) 0.089(2) Uani 1 1 d .
H22 H 0.1272 0.4818 0.3039 0.107 Uiso 1 1 calc R
C23 C 0.1605(3) 0.4043(2) 0.3143(3) 0.0750(19) Uani 1 1 d .
H23 H 0.1967 0.4134 0.2999 0.090 Uiso 1 1 calc R

loop_
_atom_site_aniso_label
_atom_site_aniso_U_11
_atom_site_aniso_U_22
_atom_site_aniso_U_33
_atom_site_aniso_U_23
_atom_site_aniso_U_13
_atom_site_aniso_U_12
Ag1 0.0826(5) 0.0863(5) 0.0422(3) 0.000 0.000 -0.0021(4)
Ag2 0.1427(9) 0.1056(7) 0.0462(4) 0.000 0.000 -0.0139(6)
Ag3 0.0897(6) 0.0691(5) 0.1493(10) 0.000 0.000 0.0295(4)
Cl1 0.0862(14) 0.0614(11) 0.0469(9) 0.000 0.000 0.0124(10)
Cl2 0.0871(16) 0.0889(16) 0.0644(13) 0.000 0.000 -0.0261(13)
Cl3 0.0750(11) 0.0750(11) 0.267(6) 0.0298(17) -0.0298(17) 0.0092(14)
O1 0.109(3) 0.0423(19) 0.066(2) 0.0080(18) -0.005(2) 0.014(2)
O2 0.093(3) 0.0466(19) 0.0462(19) 0.0012(15) 0.0038(19) 0.0191(18)
O3 0.198(7) 0.066(3) 0.077(3) 0.021(2) -0.041(4) -0.054(4)
O4 0.066(2) 0.0517(19) 0.0449(18) 0.0047(15) -0.0050(16) -0.0131(16)
O5 0.060(2) 0.057(2) 0.124(4) 0.011(2) 0.022(3) -0.0062(18)
O6 0.0471(17) 0.0407(16) 0.060(2) 0.0005(15) 0.0048(15) 0.0021(13)
O7 0.191(12) 0.082(6) 0.166(11) 0.000 0.000 0.024(7)
O8 0.080(5) 0.119(7) 0.151(9) 0.000 0.000 0.003(5)
O9 0.155(7) 0.224(10) 0.167(8) 0.123(7) 0.075(6) 0.061(7)
O10 0.144(12) 0.190(15) 0.31(2) 0.000 0.000 0.026(11)
O11 0.185(13) 0.262(18) 0.175(13) 0.000 0.000 -0.140(14)
O12 0.234(12) 0.265(13) 0.177(9) -0.157(9) -0.021(8) -0.029(10)
O13 0.43(3) 0.43(3) 0.43(3) 0.004(5) 0.001(5) -0.002(5)
O14 0.177(8) 0.165(8) 0.175(8) 0.000(5) -0.014(5) 0.001(5)
O15 0.131(6) 0.132(6) 0.144(6) -0.010(5) -0.009(5) 0.010(5)
O16 0.229(12) 0.227(12) 0.236(12) -0.005(5) -0.015(5) 0.000(5)
N1 0.061(3) 0.066(3) 0.041(2) -0.0014(19) 0.0006(18) -0.002(2)
N2 0.089(4) 0.072(3) 0.050(3) -0.002(2) -0.002(3) -0.002(3)
N3 0.071(4) 0.054(3) 0.144(6) 0.013(3) 0.003(4) 0.011(2)
C1 0.129(6) 0.061(4) 0.059(3) -0.009(3) -0.011(4) -0.016(4)
C2 0.108(5) 0.053(3) 0.062(3) -0.004(3) -0.001(3) -0.004(3)
C3 0.048(2) 0.046(2) 0.053(3) -0.005(2) 0.006(2) 0.0080(19)
C4 0.113(5) 0.047(3) 0.056(3) -0.001(2) 0.000(3) -0.005(3)
C5 0.116(5) 0.056(3) 0.050(3) 0.004(3) 0.000(3) -0.004(3)
C6 0.053(3) 0.044(2) 0.056(3) -0.005(2) 0.002(2) 0.011(2)
C7 0.089(4) 0.053(3) 0.041(2) 0.004(2) 0.008(3) 0.017(3)
C8 0.059(3) 0.047(2) 0.040(2) 0.0048(19) -0.001(2) -0.001(2)
C9 0.077(4) 0.064(3) 0.042(3) 0.000(2) -0.002(2) 0.000(3)
C10 0.067(3) 0.056(3) 0.040(2) 0.008(2) 0.001(2) -0.012(2)
C11 0.068(3) 0.051(3) 0.047(3) 0.007(2) -0.002(2) -0.011(2)
C12 0.039(2) 0.044(2) 0.050(2) 0.0029(19) 0.0038(19) -0.0060(17)
C13 0.066(3) 0.052(3) 0.052(3) 0.001(2) -0.002(2) -0.013(2)
C14 0.065(3) 0.063(3) 0.050(3) -0.010(2) -0.001(2) -0.010(3)
C15 0.085(4) 0.057(3) 0.048(3) 0.006(2) -0.003(3) -0.012(3)
C16 0.080(4) 0.052(3) 0.052(3) -0.002(2) -0.007(3) -0.008(3)
C17 0.052(3) 0.039(2) 0.055(3) 0.000(2) 0.005(2) 0.0014(19)
C18 0.060(3) 0.042(2) 0.065(3) -0.005(2) 0.006(3) -0.010(2)
C19 0.055(3) 0.047(3) 0.068(3) 0.003(2) 0.000(2) -0.005(2)
C20 0.068(4) 0.056(3) 0.143(7) 0.022(4) 0.026(4) 0.004(3)
C21 0.066(4) 0.078(5) 0.193(11) 0.033(6) 0.037(5) 0.013(3)
C22 0.077(4) 0.043(3) 0.148(8) 0.017(4) -0.009(5) -0.005(3)
C23 0.059(3) 0.044(3) 0.121(6) 0.012(3) 0.007(4) -0.004(2)

loop_
_atom_type_symbol
_atom_type_description
_atom_type_scat_dispersion_real
_atom_type_scat_dispersion_imag
_atom_type_scat_source
C C 0.0033 0.0016 'International Tables Vol C Tables 4.2.6.8 and 6.1.1.4'
H H 0.0000 0.0000 'International Tables Vol C Tables 4.2.6.8 and 6.1.1.4'
N N 0.0061 0.0033 'International Tables Vol C Tables 4.2.6.8 and 6.1.1.4'
O O 0.0106 0.0060 'International Tables Vol C Tables 4.2.6.8 and 6.1.1.4'
Cl Cl 0.1484 0.1585 'International Tables Vol C Tables 4.2.6.8 and 6.1.1.4'
Ag Ag -0.8971 1.1015 'International Tables Vol C Tables 4.2.6.8 and 6.1.1.4'

loop_
_geom_angle_atom_site_label_1
_geom_angle_atom_site_label_2
_geom_angle_atom_site_label_3
_geom_angle
_geom_angle_site_symmetry_1
_geom_angle_site_symmetry_3
N1 Ag1 N1 171.2(3) . 11
N2 Ag2 N2 162.5(3) . 11
N3 Ag3 N3 173.0(4) . 3_565
N3 Ag3 O14 83.1(4) . 8
N3 Ag3 O14 101.0(4) . 7_455
O14 Ag3 O14 109.6(9) 8 7_455
O9 Cl1 O9 109.1(11) . 11
O9 Cl1 O7 111.8(6) . .
O9 Cl1 O7 111.8(6) 11 .
O9 Cl1 O8 109.6(4) . .
O9 Cl1 O8 109.6(4) 11 .
O7 Cl1 O8 104.9(7) . .
O12 Cl2 O12 122.5(14) . 11
O12 Cl2 O11 109.8(7) . .
O12 Cl2 O11 109.8(7) 11 .
O12 Cl2 O10 102.7(7) . .
O12 Cl2 O10 102.7(7) 11 .
O11 Cl2 O10 108.1(12) . .
O14 Cl3 O14 52.3(14) 7_455 .
O14 Cl3 O13 114.6(13) 7_455 7_455
O14 Cl3 O13 153.2(17) . 7_455
O14 Cl3 O13 153.2(17) 7_455 .
O14 Cl3 O13 114.6(13) . .
O13 Cl3 O13 86(3) 7_455 .
O14 Cl3 O16 100.3(15) 7_455 .
O14 Cl3 O16 112.0(11) . .
O13 Cl3 O16 106.5(12) . .
O14 Cl3 O16 112.0(11) 7_455 7_455
O14 Cl3 O16 100.3(15) . 7_455
O13 Cl3 O16 106.5(12) 7_455 7_455
O16 Cl3 O16 144(2) . 7_455
O14 Cl3 O15 109.1(9) 7_455 7_455
O14 Cl3 O15 63.4(9) . 7_455
O13 Cl3 O15 108.9(12) 7_455 7_455
O13 Cl3 O15 76.9(13) . 7_455
O16 Cl3 O15 77.2(10) . 7_455
O16 Cl3 O15 105.2(10) 7_455 7_455
O14 Cl3 O15 63.4(9) 7_455 .
O14 Cl3 O15 109.1(9) . .
O13 Cl3 O15 76.9(13) 7_455 .
O13 Cl3 O15 108.9(12) . .
O16 Cl3 O15 105.2(10) . .
O16 Cl3 O15 77.2(10) 7_455 .
O15 Cl3 O15 172.3(12) 7_455 .
C6 O2 C7 118.9(4) . .
C11 O4 C10 118.4(4) . .
C18 O6 C17 114.9(4) . .
O16 O13 Cl3 69.1(10) 7_455 .
O14 O14 Cl3 63.9(7) 7_455 .
O14 O14 O15 115.9(14) 7_455 7_455
Cl3 O14 O15 59.8(6) . 7_455
O14 O14 Ag3 109.0(11) 7_455 7_455
Cl3 O14 Ag3 149.6(12) . 7_455
O15 O14 Ag3 135.1(11) 7_455 7_455
Cl3 O15 O14 56.8(6) . 7_455
Cl3 O15 O16 50.9(6) . 7_455
O14 O15 O16 90.4(10) 7_455 7_455
O13 O16 Cl3 68.2(12) 7_455 .
O13 O16 O15 108(2) 7_455 7_455
Cl3 O16 O15 51.9(6) . 7_455
C14 N1 C15 116.5(5) . .
C14 N1 Ag1 119.4(4) . .
C15 N1 Ag1 123.6(4) . .
C5 N2 C1 116.8(5) . .
C5 N2 Ag2 121.9(4) . .
C1 N2 Ag2 121.3(4) . .
C21 N3 C22 116.7(6) . .
C21 N3 Ag3 121.9(5) . .
C22 N3 Ag3 121.1(5) . .
N2 C1 C2 123.9(6) . .
N2 C1 H1 118.0 . .
C2 C1 H1 118.0 . .
C1 C2 C3 119.1(6) . .
C1 C2 H2 120.5 . .
C3 C2 H2 120.5 . .
C4 C3 C2 117.4(5) . .
C4 C3 C6 123.5(5) . .
C2 C3 C6 118.9(5) . .
C3 C4 C5 119.8(6) . .
C3 C4 H4 120.1 . .
C5 C4 H4 120.1 . .
N2 C5 C4 123.0(6) . .
N2 C5 H5 118.5 . .
C4 C5 H5 118.5 . .
O1 C6 O2 125.0(5) . .
O1 C6 C3 125.9(5) . .
O2 C6 C3 109.0(4) . .
O2 C7 C8 107.3(4) . .
O2 C7 H7A 110.3 . .
C8 C7 H7A 110.3 . .
O2 C7 H7B 110.3 . .
C8 C7 H7B 110.3 . .
H7A C7 H7B 108.5 . .
C7 C8 C10 111.6(5) . .
C7 C8 C17 108.7(4) . .
C10 C8 C17 111.2(4) . .
C7 C8 C9 107.2(4) . .
C10 C8 C9 106.3(4) . .
C17 C8 C9 111.8(4) . .
C8 C9 H9A 109.5 . .
C8 C9 H9B 109.5 . .
H9A C9 H9B 109.5 . .
C8 C9 H9C 109.5 . .
H9A C9 H9C 109.5 . .
H9B C9 H9C 109.5 . .
O4 C10 C8 114.1(4) . .
O4 C10 H10A 108.7 . .
C8 C10 H10A 108.7 . .
O4 C10 H10B 108.7 . .
C8 C10 H10B 108.7 . .
H10A C10 H10B 107.6 . .
O3 C11 O4 123.1(5) . .
O3 C11 C12 122.8(5) . .
O4 C11 C12 113.9(4) . .
C16 C12 C13 117.6(5) . .
C16 C12 C11 123.7(5) . .
C13 C12 C11 118.7(4) . .
C14 C13 C12 119.0(5) . .
C14 C13 H13 120.5 . .
C12 C13 H13 120.5 . .
N1 C14 C13 123.9(5) . .
N1 C14 H14 118.0 . .
C13 C14 H14 118.0 . .
N1 C15 C16 123.3(5) . .
N1 C15 H15 118.4 . .
C16 C15 H15 118.4 . .
C12 C16 C15 119.7(5) . .
C12 C16 H16 120.2 . .
C15 C16 H16 120.2 . .
O6 C17 C8 108.2(4) . .
O6 C17 H17A 110.1 . .
C8 C17 H17A 110.1 . .
O6 C17 H17B 110.1 . .
C8 C17 H17B 110.1 . .
H17A C17 H17B 108.4 . .
O5 C18 O6 123.9(5) . .
O5 C18 C19 123.3(5) . .
O6 C18 C19 112.7(5) . .
C23 C19 C20 118.6(6) . .
C23 C19 C18 119.3(5) . .
C20 C19 C18 122.0(5) . .
C21 C20 C19 117.9(6) . .
C21 C20 H20 121.0 . .
C19 C20 H20 121.0 . .
N3 C21 C20 123.3(7) . .
N3 C21 H21 118.3 . .
C20 C21 H21 118.3 . .
N3 C22 C23 124.1(6) . .
N3 C22 H22 117.9 . .
C23 C22 H22 117.9 . .
C22 C23 C19 119.2(6) . .
C22 C23 H23 120.4 . .
C19 C23 H23 120.4 . .

loop_
_geom_bond_atom_site_label_1
_geom_bond_atom_site_label_2
_geom_bond_distance
_geom_bond_site_symmetry_2
Ag1 N1 2.160(5) .
Ag1 N1 2.160(5) 11
Ag2 N2 2.123(5) .
Ag2 N2 2.123(5) 11
Ag3 N3 2.139(5) .
Ag3 N3 2.139(5) 3_565
Ag3 O14 2.539(13) 8
Ag3 O14 2.539(13) 7_455
Cl1 O9 1.342(7) .
Cl1 O9 1.342(7) 11
Cl1 O7 1.424(10) .
Cl1 O8 1.423(9) .
Cl2 O12 1.320(8) .
Cl2 O12 1.320(8) 11
Cl2 O11 1.367(12) .
Cl2 O10 1.423(16) .
Cl3 O14 1.413(8) 7_455
Cl3 O14 1.413(8) .
Cl3 O13 1.430(9) 7_455
Cl3 O13 1.430(9) .
Cl3 O16 1.439(9) .
Cl3 O16 1.439(9) 7_455
Cl3 O15 1.459(8) 7_455
Cl3 O15 1.459(8) .
O1 C6 1.188(6) .
O2 C6 1.311(6) .
O2 C7 1.441(6) .
O3 C11 1.197(7) .
O4 C11 1.306(6) .
O4 C10 1.451(6) .
O5 C18 1.198(7) .
O6 C18 1.329(6) .
O6 C17 1.436(6) .
O13 O16 1.05(4) 7_455
O14 O14 1.24(3) 7_455
O14 O15 1.51(2) 7_455
O14 Ag3 2.539(13) 7_455
O15 O14 1.51(2) 7_455
O15 O16 1.81(2) 7_455
O16 O13 1.05(4) 7_455
O16 O15 1.81(2) 7_455
N1 C14 1.324(7) .
N1 C15 1.332(7) .
N2 C5 1.317(8) .
N2 C1 1.324(9) .
N3 C21 1.329(10) .
N3 C22 1.329(10) .
C1 C2 1.336(9) .
C1 H1 0.9300 .
C2 C3 1.376(8) .
C2 H2 0.9300 .
C3 C4 1.357(8) .
C3 C6 1.477(7) .
C4 C5 1.353(9) .
C4 H4 0.9300 .
C5 H5 0.9300 .
C7 C8 1.514(7) .
C7 H7A 0.9700 .
C7 H7B 0.9700 .
C8 C10 1.518(7) .
C8 C17 1.520(7) .
C8 C9 1.528(7) .
C9 H9A 0.9600 .
C9 H9B 0.9600 .
C9 H9C 0.9600 .
C10 H10A 0.9700 .
C10 H10B 0.9700 .
C11 C12 1.479(7) .
C12 C16 1.361(7) .
C12 C13 1.383(7) .
C13 C14 1.358(8) .
C13 H13 0.9300 .
C14 H14 0.9300 .
C15 C16 1.363(8) .
C15 H15 0.9300 .
C16 H16 0.9300 .
C17 H17A 0.9700 .
C17 H17B 0.9700 .
C18 C19 1.478(8) .
C19 C23 1.356(8) .
C19 C20 1.393(9) .
C20 C21 1.376(10) .
C20 H20 0.9300 .
C21 H21 0.9300 .
C22 C23 1.353(9) .
C22 H22 0.9300 .
C23 H23 0.9300 .

loop_
_platon_squeeze_void_nr
_platon_squeeze_void_average_x
_platon_squeeze_void_average_y
_platon_squeeze_void_average_z
_platon_squeeze_void_volume
_platon_squeeze_void_count_electrons
1 0.000 0.500 0.000 696.2 84.0
2 0.000 0.500 0.500 696.2 86.8
3 0.500 0.000 0.500 696.2 87.3
4 0.500 1.000 0.000 696.2 82.7
